data_4100211
loop_
_publ_author_name
'Kogut, E.; Wiencko, H. L.; Zhang, L.; Cordeau, D. E.;Warren, T. H.'

_journal_name_full 'Journal of the American Chemical Society'
_journal_paper_doi 10.1021/ja0533186
_journal_year 2005
_chemical_formula_sum 'C30 H38 N3 Ni'
_chemical_formula_weight 499.34
_chemical_name_common '[Me3NN]Ni(2,4-lutidine)'
_space_group_IT_number 14
_symmetry_cell_setting monoclinic
_symmetry_space_group_name_Hall '-P 2ybc'
_symmetry_space_group_name_H-M 'P 1 21/c 1'
_cell_angle_alpha 90.00
_cell_angle_beta 106.65(2)
_cell_angle_gamma 90.00
_cell_formula_units_Z 4
_cell_length_a 11.544(4)
_cell_length_b 14.664(2)
_cell_length_c 16.550(4)
_cell_measurement_temperature 173(2)
_cell_volume 2684.0(11)
_diffrn_ambient_temperature 173(2)
_exptl_crystal_density_diffrn 1.236
_cod_depositor_comments
;
The following automatic conversions were performed:
'_symmetry_cell_setting' value 'Monoclinic' changed to 'monoclinic'
according to '/home/saulius/struct/CIF-dictionaries/cif_core.dic'
dictionary named 'cif_core.dic' version 2.4.1 from 2010-06-29.

Automatic conversion script
Id: cif_fix_enum 1527 2010-12-29 10:47:43Z saulius 
;
_cod_original_sg_symbol_H-M 'P 21/c'
_cod_database_code 4100211

loop_
_symmetry_equiv_pos_as_xyz
'x, y, z'
'-x, y+1/2, -z+1/2'
'-x, -y, -z'
'x, -y-1/2, z-1/2'

loop_
_atom_site_label
_atom_site_type_symbol
_atom_site_fract_x
_atom_site_fract_y
_atom_site_fract_z
_atom_site_U_iso_or_equiv
_atom_site_adp_type
_atom_site_occupancy
_atom_site_symmetry_multiplicity
_atom_site_calc_flag
_atom_site_refinement_flags
_atom_site_disorder_assembly
_atom_site_disorder_group
Ni1 Ni 0.05120(2) 0.242262(19) 0.012810(16) 0.02782(10) Uani 1 1 d . . .
N1 N -0.10024(16) 0.18548(12) -0.01306(11) 0.0268(4) Uani 1 1 d . . .
N2 N 0.07558(16) 0.25413(12) 0.13270(11) 0.0263(4) Uani 1 1 d . . .
N3 N 0.18848(16) 0.29729(13) -0.01474(11) 0.0298(4) Uani 1 1 d . . .
C3 C 0.00341(19) 0.21514(15) 0.17226(12) 0.0263(4) Uani 1 1 d . . .
C5 C 0.0337(2) 0.22141(18) 0.26771(13) 0.0336(5) Uani 1 1 d . . .
H5A H 0.1148 0.1968 0.2933 0.050 Uiso 1 1 calc R . .
H5B H -0.0254 0.1861 0.2870 0.050 Uiso 1 1 calc R . .
H5C H 0.0311 0.2854 0.2843 0.050 Uiso 1 1 calc R . .
C14 C 0.38309(19) 0.33388(16) 0.24983(14) 0.0314(5) Uani 1 1 d . . .
H14 H 0.4630 0.3103 0.2684 0.038 Uiso 1 1 calc R . .
C16 C 0.2464(2) 0.45792(15) 0.23733(14) 0.0309(5) Uani 1 1 d . . .
H16 H 0.2314 0.5199 0.2477 0.037 Uiso 1 1 calc R . .
C2 C -0.1014(2) 0.16657(15) 0.13089(13) 0.0292(4) Uani 1 1 d . . .
H2 H -0.1421 0.1372 0.1661 0.035 Uiso 1 1 calc R . .
C17 C 0.15029(19) 0.40340(15) 0.19327(13) 0.0279(4) Uani 1 1 d . . .
C24 C 0.1968(2) 0.38892(17) -0.01490(14) 0.0343(5) Uani 1 1 d . . .
H24 H 0.1417 0.4231 0.0061 0.041 Uiso 1 1 calc R . .
C10 C -0.2324(2) 0.11627(16) -0.23749(14) 0.0330(5) Uani 1 1 d . . .
H10 H -0.2320 0.0656 -0.2732 0.040 Uiso 1 1 calc R . .
C6 C -0.16783(18) 0.18585(15) -0.10025(13) 0.0261(4) Uani 1 1 d . . .
C1 C -0.15342(19) 0.15616(14) 0.04375(13) 0.0279(4) Uani 1 1 d . . .
C15 C 0.3633(2) 0.42450(16) 0.26657(14) 0.0311(5) Uani 1 1 d . . .
C11 C -0.16467(19) 0.11125(15) -0.15273(14) 0.0308(5) Uani 1 1 d . . .
C12 C 0.17183(18) 0.31108(14) 0.17921(12) 0.0243(4) Uani 1 1 d . . .
C21 C 0.0249(2) 0.44238(17) 0.16152(17) 0.0405(6) Uani 1 1 d . . .
H21A H -0.0279 0.4131 0.1909 0.061 Uiso 1 1 calc R . .
H21B H -0.0067 0.4312 0.1008 0.061 Uiso 1 1 calc R . .
H21C H 0.0276 0.5082 0.1723 0.061 Uiso 1 1 calc R . .
C7 C -0.23291(19) 0.26486(15) -0.13319(14) 0.0286(4) Uani 1 1 d . . .
C4 C -0.2768(2) 0.11143(18) 0.01440(15) 0.0378(5) Uani 1 1 d . . .
H4A H -0.3366 0.1562 -0.0158 0.057 Uiso 1 1 calc R . .
H4B H -0.2997 0.0887 0.0634 0.057 Uiso 1 1 calc R . .
H4C H -0.2739 0.0605 -0.0233 0.057 Uiso 1 1 calc R . .
C26 C 0.3649(2) 0.38814(19) -0.07213(14) 0.0375(5) Uani 1 1 d . . .
C27 C 0.3581(2) 0.29370(19) -0.06988(14) 0.0382(5) Uani 1 1 d . . .
H27 H 0.4153 0.2583 -0.0876 0.046 Uiso 1 1 calc R . .
C28 C 0.2702(2) 0.24967(16) -0.04251(14) 0.0342(5) Uani 1 1 d . . .
C8 C -0.2990(2) 0.26630(16) -0.21815(15) 0.0331(5) Uani 1 1 d . . .
H8 H -0.3445 0.3192 -0.2404 0.040 Uiso 1 1 calc R . .
C9 C -0.3003(2) 0.19277(17) -0.27133(14) 0.0336(5) Uani 1 1 d . . .
C23 C 0.4663(2) 0.48367(19) 0.31702(18) 0.0460(6) Uani 1 1 d . . .
H23A H 0.4692 0.4816 0.3768 0.069 Uiso 1 1 calc R . .
H23B H 0.4534 0.5467 0.2967 0.069 Uiso 1 1 calc R . .
H23C H 0.5428 0.4610 0.3102 0.069 Uiso 1 1 calc R . .
C25 C 0.2806(2) 0.43601(18) -0.04368(16) 0.0392(5) Uani 1 1 d . . .
H25 H 0.2805 0.5008 -0.0440 0.047 Uiso 1 1 calc R . .
C29 C 0.4579(2) 0.4360(2) -0.10492(19) 0.0550(8) Uani 1 1 d . . .
H29A H 0.4171 0.4702 -0.1560 0.082 Uiso 1 1 calc R . .
H29B H 0.5123 0.3908 -0.1182 0.082 Uiso 1 1 calc R . .
H29C H 0.5048 0.4781 -0.0619 0.082 Uiso 1 1 calc R . .
C22 C -0.3738(3) 0.1962(2) -0.36295(15) 0.0490(7) Uani 1 1 d . . .
H22A H -0.3256 0.1720 -0.3981 0.073 Uiso 1 1 calc R . .
H22B H -0.3963 0.2595 -0.3791 0.073 Uiso 1 1 calc R . .
H22C H -0.4471 0.1593 -0.3711 0.073 Uiso 1 1 calc R . .
C13 C 0.28982(19) 0.27647(15) 0.20680(13) 0.0272(4) Uani 1 1 d . . .
C20 C 0.3144(2) 0.17800(17) 0.19186(17) 0.0403(6) Uani 1 1 d . . .
H20A H 0.2791 0.1390 0.2267 0.060 Uiso 1 1 calc R . .
H20B H 0.4019 0.1678 0.2069 0.060 Uiso 1 1 calc R . .
H20C H 0.2782 0.1631 0.1322 0.060 Uiso 1 1 calc R . .
C19 C -0.2298(2) 0.34723(17) -0.07745(16) 0.0397(6) Uani 1 1 d . . .
H19A H -0.2707 0.3326 -0.0347 0.060 Uiso 1 1 calc R . .
H19B H -0.2711 0.3984 -0.1119 0.060 Uiso 1 1 calc R . .
H19C H -0.1456 0.3640 -0.0496 0.060 Uiso 1 1 calc R . .
C30 C 0.2592(3) 0.14779(19) -0.04569(18) 0.0500(7) Uani 1 1 d . . .
H30A H 0.1920 0.1291 -0.0242 0.075 Uiso 1 1 calc R . .
H30B H 0.3345 0.1206 -0.0109 0.075 Uiso 1 1 calc R . .
H30C H 0.2438 0.1271 -0.1041 0.075 Uiso 1 1 calc R . .
C18 C -0.0898(2) 0.02843(17) -0.11914(17) 0.0440(6) Uani 1 1 d . . .
H18A H -0.0075 0.0473 -0.0884 0.066 Uiso 1 1 calc R . .
H18B H -0.0871 -0.0114 -0.1661 0.066 Uiso 1 1 calc R . .
H18C H -0.1259 -0.0047 -0.0809 0.066 Uiso 1 1 calc R . .

loop_
_atom_site_aniso_label
_atom_site_aniso_U_11
_atom_site_aniso_U_22
_atom_site_aniso_U_33
_atom_site_aniso_U_23
_atom_site_aniso_U_13
_atom_site_aniso_U_12
Ni1 0.02786(16) 0.03300(17) 0.02240(15) -0.00059(11) 0.00689(11) -0.00155(11)
N1 0.0257(9) 0.0318(9) 0.0219(8) -0.0012(7) 0.0052(7) -0.0030(7)
N2 0.0262(9) 0.0301(9) 0.0210(8) -0.0013(7) 0.0044(7) 0.0011(7)
N3 0.0300(9) 0.0379(10) 0.0205(8) -0.0014(7) 0.0055(7) -0.0006(8)
C3 0.0290(10) 0.0295(10) 0.0199(10) 0.0021(8) 0.0062(8) 0.0046(8)
C5 0.0332(12) 0.0457(13) 0.0209(10) 0.0020(9) 0.0060(9) -0.0014(10)
C14 0.0225(10) 0.0403(13) 0.0307(11) 0.0045(9) 0.0066(9) 0.0025(9)
C16 0.0370(12) 0.0260(11) 0.0307(11) 0.0010(9) 0.0112(10) 0.0010(9)
C2 0.0311(11) 0.0313(11) 0.0251(10) 0.0031(9) 0.0081(9) 0.0003(9)
C17 0.0285(11) 0.0311(11) 0.0242(10) 0.0020(8) 0.0077(9) 0.0044(8)
C24 0.0305(11) 0.0398(13) 0.0326(12) -0.0032(10) 0.0092(10) 0.0000(9)
C10 0.0317(11) 0.0403(13) 0.0270(11) -0.0093(9) 0.0086(9) -0.0071(10)
C6 0.0211(10) 0.0327(11) 0.0232(10) 0.0002(8) 0.0045(8) -0.0027(8)
C1 0.0277(11) 0.0261(10) 0.0283(11) 0.0003(8) 0.0053(9) -0.0002(8)
C15 0.0292(11) 0.0369(12) 0.0272(11) 0.0037(9) 0.0078(9) -0.0063(9)
C11 0.0289(11) 0.0335(12) 0.0293(11) -0.0032(9) 0.0075(9) -0.0042(9)
C12 0.0251(10) 0.0294(11) 0.0187(9) 0.0014(8) 0.0067(8) 0.0014(8)
C21 0.0344(13) 0.0376(13) 0.0454(14) -0.0024(11) 0.0052(11) 0.0121(10)
C7 0.0266(10) 0.0319(11) 0.0280(10) -0.0001(9) 0.0087(9) -0.0002(8)
C4 0.0357(12) 0.0440(14) 0.0330(12) -0.0018(10) 0.0087(10) -0.0104(10)
C26 0.0266(11) 0.0555(15) 0.0281(11) -0.0038(10) 0.0041(9) -0.0057(10)
C27 0.0297(12) 0.0581(16) 0.0272(11) -0.0034(11) 0.0089(10) 0.0073(11)
C28 0.0369(12) 0.0420(13) 0.0226(10) -0.0011(9) 0.0067(9) 0.0054(10)
C8 0.0268(11) 0.0403(13) 0.0302(11) 0.0079(10) 0.0050(9) 0.0017(9)
C9 0.0269(11) 0.0490(14) 0.0238(11) 0.0028(10) 0.0055(9) -0.0092(10)
C23 0.0390(14) 0.0450(15) 0.0500(16) -0.0012(12) 0.0065(12) -0.0144(11)
C25 0.0356(13) 0.0415(14) 0.0401(13) -0.0045(11) 0.0103(11) -0.0049(10)
C29 0.0394(15) 0.079(2) 0.0502(17) -0.0110(15) 0.0192(13) -0.0190(14)
C22 0.0490(16) 0.0658(19) 0.0258(12) 0.0043(12) 0.0006(11) -0.0077(13)
C13 0.0278(11) 0.0295(11) 0.0258(10) 0.0041(8) 0.0099(9) 0.0058(8)
C20 0.0367(13) 0.0357(13) 0.0451(14) -0.0010(11) 0.0063(11) 0.0121(10)
C19 0.0433(14) 0.0384(13) 0.0361(13) -0.0036(10) 0.0090(11) 0.0090(10)
C30 0.0638(18) 0.0436(15) 0.0469(15) -0.0025(12) 0.0225(14) 0.0059(13)
C18 0.0480(15) 0.0350(13) 0.0426(14) -0.0070(11) 0.0028(12) 0.0044(11)

loop_
_geom_bond_atom_site_label_1
_geom_bond_atom_site_label_2
_geom_bond_distance
_geom_bond_site_symmetry_2
_geom_bond_publ_flag
Ni1 N1 1.8718(18) . ?
Ni1 N2 1.9303(18) . ?
Ni1 N3 1.9454(19) . ?
N1 C1 1.333(3) . ?
N1 C6 1.430(3) . ?
N2 C3 1.327(3) . ?
N2 C12 1.426(3) . ?
N3 C24 1.347(3) . ?
N3 C28 1.355(3) . ?
C3 C2 1.402(3) . ?
C3 C5 1.520(3) . ?
C14 C15 1.390(3) . ?
C14 C13 1.391(3) . ?
C16 C15 1.386(3) . ?
C16 C17 1.392(3) . ?
C2 C1 1.403(3) . ?
C17 C12 1.408(3) . ?
C17 C21 1.504(3) . ?
C24 C25 1.379(3) . ?
C10 C9 1.391(3) . ?
C10 C11 1.399(3) . ?
C6 C7 1.403(3) . ?
C6 C11 1.404(3) . ?
C1 C4 1.516(3) . ?
C15 C23 1.515(3) . ?
C11 C18 1.502(3) . ?
C12 C13 1.402(3) . ?
C7 C8 1.395(3) . ?
C7 C19 1.514(3) . ?
C26 C25 1.387(3) . ?
C26 C27 1.388(4) . ?
C26 C29 1.507(3) . ?
C27 C28 1.384(3) . ?
C28 C30 1.499(4) . ?
C8 C9 1.389(3) . ?
C9 C22 1.511(3) . ?
C13 C20 1.506(3) . ?
